data_1001841
loop_
_publ_author_name
'Baud, G'
'Besse, J'
'Chevalier, R'
'Gasperin, M'

_publ_section_title 'Structure cristalline de La3 Re O8'
_journal_coden_ASTM JSSCBI
_journal_name_full 'Journal of Solid State Chemistry'
_journal_page_first 267
_journal_page_last 272
_journal_paper_doi 10.1016/0022-4596(79)90232-9
_journal_volume 29
_journal_year 1979
_chemical_formula_structural 'La3 Re O8'
_chemical_formula_sum 'La3 O8 Re'
_chemical_name_systematic 'Trilanthanum rhenium(VII) oxide'
_space_group_IT_number 4
_space_group_name_Hall 'P 2yb (-1/2*x+z,1/2*x,y)'
_space_group_name_H-M_alt 'P 1 21 1 (c,2*a+c,b)'
_symmetry_cell_setting monoclinic
_symmetry_Int_Tables_number 4
_symmetry_space_group_name_H-M 'P 1 21 1 (c,2*a+c,b)'
_cell_angle_alpha 90
_cell_angle_beta 90
_cell_angle_gamma 90
_cell_formula_units_Z 16
_cell_length_a 17.53499(1100)
_cell_length_b 11.889(7)
_cell_length_c 12.816(8)
_cell_volume 2671.8
_exptl_crystal_density_meas 7.27
_refine_ls_R_factor_all 0.09
_cod_original_sg_symbol_H-M 'C 1 1 21'
_cod_database_code 1001841

loop_
_symmetry_equiv_pos_as_xyz
x,y,z
-x,-y,1/2+z
1/2+x,1/2+y,z
1/2-x,1/2-y,1/2+z

loop_
_atom_site_label
_atom_site_type_symbol
_atom_site_symmetry_multiplicity
_atom_site_Wyckoff_symbol
_atom_site_fract_x
_atom_site_fract_y
_atom_site_fract_z
_atom_site_occupancy
_atom_site_attached_hydrogens
_atom_site_calc_flag
Re1 Re7+ 4 c 0.6228(1) 0.0014(2) 0.0601(2) 1. 0 d
Re2 Re7+ 4 c 0.1261(1) 0.0004(2) 0.0369(2) 1. 0 d
Re3 Re7+ 4 c 0.6235(2) 0.2538(3) 0.4117 1. 0 d
Re4 Re7+ 4 c 0.6236(2) 0.7495(3) 0.4104(2) 1. 0 d
La1 La3+ 4 c 0.6282(2) 0.0036(4) 0.6357(3) 1. 0 d
La2 La3+ 4 c 0.6233(2) 0.5020(4) 0.6219(3) 1. 0 d
La3 La3+ 4 c 0.6253(2) 0.2654(2) 0.8350(3) 1. 0 d
La4 La3+ 4 c 0.7341(2) 0.2383(3) 0.1150(3) 1. 0 d
La5 La3+ 4 c 0.0152(2) 0.2358(4) 0.1034(3) 1. 0 d
La6 La3+ 4 c 0.7505(2) 0.0079(3) 0.3662(3) 1. 0 d
La7 La3+ 4 c 0.0086(2) 0.0094(4) 0.3546(4) 1. 0 d
La8 La3+ 4 c 0.7312(2) 0.4986(2) 0.3349(3) 1. 0 d
La9 La3+ 4 c 0.0217(2) 0.4978(3) 0.3356(3) 1. 0 d
La10 La3+ 4 c 0.7666(2) 0.2380(2) 0.6189(3) 1. 0 d
La11 La3+ 4 c 0.6244(2) 0.7338(3) 0.8314(3) 1. 0 d
La12 La3+ 4 c 0.0115(3) 0.7610(5) 0.1176(5) 1. 0 d
O1 O2- 4 c 0.5156 0.9804 0.0624 1. 0 d
O2 O2- 4 c 0.7275 0.006 0.0539 1. 0 d
O3 O2- 4 c 0.6349 -0.0207 0.2087 1. 0 d
O4 O2- 4 c 0.6178 -0.0237 0.918 1. 0 d
O5 O2- 4 c 0.626 0.153 0.0195 1. 0 d
O6 O2- 4 c 0.6164 0.838 0.0546 1. 0 d
O7 O2- 4 c 0.0148 0.0021 0.029 1. 0 d
O8 O2- 4 c 0.2342 -0.0044 0.0312 1. 0 d
O9 O2- 4 c 0.1107 0.0328 0.1812 1. 0 d
O10 O2- 4 c 0.1329 -0.0183 0.8871 1. 0 d
O11 O2- 4 c 0.142 0.145 0. 1. 0 d
O12 O2- 4 c 0.1292 0.8566 0.0839 1. 0 d
O13 O2- 4 c 0.519 0.2861 0.4151 1. 0 d
O14 O2- 4 c 0.7329 0.261 0.4138 1. 0 d
O15 O2- 4 c 0.6207 0.237 0.5677 1. 0 d
O16 O2- 4 c 0.6241 0.2735 0.263 1. 0 d
O17 O2- 4 c 0.6349 0.3996 0.4585 1. 0 d
O18 O2- 4 c 0.6178 0.1025 0.415 1. 0 d
O19 O2- 4 c 0.516 0.7894 0.4229 1. 0 d
O20 O2- 4 c 0.7357 0.77 0.4252 1. 0 d
O21 O2- 4 c 0.63 0.7243 0.5581 1. 0 d
O22 O2- 4 c 0.6199 0.7345 0.27 1. 0 d
O23 O2- 4 c 0.6335 0.9 0.3902 1. 0 d
O24 O2- 4 c 0.6293 0.595 0.4116 1. 0 d
O25 O2- 4 c 0.8003(21) 0.1249(31) 0.2341(22) 1. 0 d
O26 O2- 4 c 0.9400(21) 0.1249(33) 0.2400(22) 1. 0 d
O27 O2- 4 c 0.7974(11) 0.8762(22) 0.2432(16) 1. 0 d
O28 O2- 4 c 0.9500(29) 0.8766(33) 0.2490(33) 1. 0 d
O29 O2- 4 c 0.2960(34) 0.8770(47) 0.2200(39) 1. 0 d
O30 O2- 4 c 0.4564(27) 0.8726(35) 0.2203(34) 1. 0 d
O31 O2- 4 c 0.2910(13) 0.1248(23) 0.2244(17) 1. 0 d
O32 O2- 4 c 0.4533(15) 0.1248(24) 0.2300(19) 1. 0 d

loop_
_atom_type_symbol
_atom_type_oxidation_number
Re7+ 7.000
La3+ 3.000
O2- -2.000
